data_7012063
loop_
_publ_author_name
'Cole, Sarah C.'
'Coles, Martyn P.'
'Hitchcock, Peter B.'

_publ_section_title
;
 Transition-metal imido-boroxide complexes: a structural and
 spectroscopic investigation of the influence of boron
;
_journal_issue 22
_journal_name_full 'Journal of the Chemical Society, Dalton Transactions'
_journal_page_first 4168
_journal_paper_doi 10.1039/b207277g
_journal_year 2002
_chemical_compound_source 'synthesis as described'
_chemical_formula_moiety 'C52 H65 N3 O2 Ti1'
_chemical_formula_sum 'C52 H65 N3 O2 Ti'
_chemical_formula_weight 811.97
_chemical_name_common '[Ti(py)2(NtBu)(OCHMes2)2]'
_space_group_IT_number 2
_symmetry_cell_setting triclinic
_symmetry_Int_Tables_number 2
_symmetry_space_group_name_Hall '-P 1'
_symmetry_space_group_name_H-M 'P -1'
_atom_sites_solution_hydrogens geom
_atom_sites_solution_primary direct
_atom_sites_solution_secondary difmap
_audit_conform_dict_location ftp://ftp.iucr.org/pub/cif_core.dic
_audit_conform_dict_name cif_core.dic
_audit_conform_dict_version 2.2
_audit_creation_date 2002-06-14T14:45:17-00:00
_audit_creation_method 'WinGX routine CIF_UPDATE'
_cell_angle_alpha 82.370(1)
_cell_angle_beta 89.957(1)
_cell_angle_gamma 83.821(1)
_cell_formula_units_Z 4
_cell_length_a 10.5789(1)
_cell_length_b 19.5500(3)
_cell_length_c 22.5063(3)
_cell_measurement_reflns_used 55867
_cell_measurement_temperature 173(2)
_cell_measurement_theta_max 24.713
_cell_measurement_theta_min 3.705
_cell_measurement_wavelength 0.71073
_cell_volume 4586.25(10)
_computing_cell_refinement 'HKL Scalepack (Otwinowski & Minor 1997)'
_computing_data_collection 'Collect (Nonius BV, 1997-2000)'
_computing_data_reduction 'HKL Denzo and Scalepack (Otwinowski & Minor 1997)'
_computing_molecular_graphics 'Ortep-3 for Windows (Farrugia, 1997)'
_computing_publication_material 'WinGX publication routines (Farrugia, 1999)'
_computing_structure_refinement 'SHELXL-97 (Sheldrick, 1997)'
_computing_structure_solution 'SHELXS-97 (Sheldrick, 1997)'
_diffrn_ambient_temperature 173(2)
_diffrn_measured_fraction_theta_full 0.982
_diffrn_measured_fraction_theta_max 0.982
_diffrn_measurement_device '95mm CCD camera on \k-goniostat'
_diffrn_measurement_device_type KappaCCD
_diffrn_measurement_method CCD
_diffrn_radiation_monochromator graphite
_diffrn_radiation_probe x-ray
_diffrn_radiation_type MoK\a
_diffrn_radiation_wavelength 0.71073
_diffrn_reflns_av_R_equivalents 0.0707
_diffrn_reflns_av_unetI/netI 0.0634
_diffrn_reflns_limit_h_max 12
_diffrn_reflns_limit_h_min -12
_diffrn_reflns_limit_k_max 22
_diffrn_reflns_limit_k_min -22
_diffrn_reflns_limit_l_max 26
_diffrn_reflns_limit_l_min -25
_diffrn_reflns_number 60894
_diffrn_reflns_theta_full 24.76
_diffrn_reflns_theta_max 24.76
_diffrn_reflns_theta_min 3.75
_exptl_absorpt_coefficient_mu 0.229
_exptl_absorpt_correction_T_max 0.9965
_exptl_absorpt_correction_T_min 0.9111
_exptl_absorpt_correction_type multi-scan
_exptl_absorpt_process_details
;
[c.f. r.h. blessing, acta cryst. (1995), a51, 33-38]
;
_exptl_crystal_colour colourless
_exptl_crystal_density_diffrn 1.176
_exptl_crystal_density_method 'not measured'
_exptl_crystal_description prism
_exptl_crystal_F_000 1744
_exptl_crystal_size_max 0.4
_exptl_crystal_size_mid 0.2
_exptl_crystal_size_min 0.15
_refine_diff_density_max 0.47
_refine_diff_density_min -0.363
_refine_diff_density_rms 0.053
_refine_ls_extinction_method none
_refine_ls_goodness_of_fit_ref 1.102
_refine_ls_hydrogen_treatment riding
_refine_ls_matrix_type full
_refine_ls_number_parameters 1061
_refine_ls_number_reflns 15458
_refine_ls_number_restraints 0
_refine_ls_restrained_S_all 1.102
_refine_ls_R_factor_all 0.0977
_refine_ls_R_factor_gt 0.0653
_refine_ls_shift/su_max 0.001
_refine_ls_shift/su_mean 0
_refine_ls_structure_factor_coef Fsqd
_refine_ls_weighting_details 'calc w=1/[\s^2^(Fo^2^)+(0.0429P)^2^+5.6436P] where P=(Fo^2^+2Fc^2^)/3'
_refine_ls_weighting_scheme calc
_refine_ls_wR_factor_gt 0.1356
_refine_ls_wR_factor_ref 0.1476
_reflns_number_gt 11334
_reflns_number_total 15458
_reflns_threshold_expression >2sigma(I)
_cod_data_source_file b207277g.txt
_cod_data_source_block (5)jun1102
_cod_original_cell_volume 4586.3(1)
_cod_original_sg_symbol_H-M P-1
_cod_database_code 7012063

loop_
_symmetry_equiv_pos_as_xyz
'x, y, z'
'-x, -y, -z'

loop_
_atom_site_label
_atom_site_type_symbol
_atom_site_fract_x
_atom_site_fract_y
_atom_site_fract_z
_atom_site_U_iso_or_equiv
_atom_site_adp_type
_atom_site_occupancy
_atom_site_symmetry_multiplicity
_atom_site_calc_flag
_atom_site_refinement_flags
_atom_site_disorder_assembly
_atom_site_disorder_group
Ti Ti 0.82263(5) 0.26398(3) 0.46716(2) 0.02135(14) Uani 1 1 d . . .
O1 O 0.7309(2) 0.26381(11) 0.53909(9) 0.0267(5) Uani 1 1 d . . .
O2 O 0.7453(2) 0.28299(11) 0.39109(9) 0.0291(5) Uani 1 1 d . . .
N1 N 0.8204(2) 0.38065(13) 0.46425(12) 0.0275(6) Uani 1 1 d . . .
N2 N 0.7891(3) 0.15232(14) 0.46799(11) 0.0285(6) Uani 1 1 d . . .
N3 N 0.9856(2) 0.25393(13) 0.47162(11) 0.0276(6) Uani 1 1 d . . .
C1 C 0.8104(3) 0.41202(18) 0.51335(16) 0.0366(8) Uani 1 1 d . . .
H1 H 0.7979 0.3849 0.5507 0.044 Uiso 1 1 calc R . .
C2 C 0.8174(4) 0.48212(19) 0.51233(18) 0.0501(10) Uani 1 1 d . . .
H2 H 0.8091 0.5027 0.5483 0.06 Uiso 1 1 calc R . .
C3 C 0.8365(4) 0.52154(19) 0.45906(19) 0.0506(11) Uani 1 1 d . . .
H3 H 0.8412 0.57 0.4573 0.061 Uiso 1 1 calc R . .
C4 C 0.8487(4) 0.49016(19) 0.40801(18) 0.0437(9) Uani 1 1 d . . .
H4 H 0.8632 0.5163 0.3704 0.052 Uiso 1 1 calc R . .
C5 C 0.8395(3) 0.41983(18) 0.41245(16) 0.0376(9) Uani 1 1 d . . .
H5 H 0.847 0.3983 0.377 0.045 Uiso 1 1 calc R . .
C6 C 0.6715(3) 0.13464(18) 0.47756(15) 0.0329(8) Uani 1 1 d . . .
H6 H 0.6066 0.1695 0.4858 0.039 Uiso 1 1 calc R . .
C7 C 0.6398(4) 0.06869(19) 0.47614(16) 0.0442(9) Uani 1 1 d . . .
H7 H 0.5547 0.0585 0.4827 0.053 Uiso 1 1 calc R . .
C8 C 0.7330(4) 0.0177(2) 0.46502(17) 0.0501(11) Uani 1 1 d . . .
H8 H 0.7137 -0.0285 0.4642 0.06 Uiso 1 1 calc R . .
C9 C 0.8545(4) 0.03465(19) 0.45512(17) 0.0466(10) Uani 1 1 d . . .
H9 H 0.9207 0.0004 0.4471 0.056 Uiso 1 1 calc R . .
C10 C 0.8793(3) 0.10246(17) 0.45701(15) 0.0351(8) Uani 1 1 d . . .
H10 H 0.9636 0.114 0.4503 0.042 Uiso 1 1 calc R . .
C11 C 1.1208(3) 0.26091(18) 0.47727(15) 0.0332(8) Uani 1 1 d . . .
C12 C 1.1982(4) 0.1930(3) 0.4693(2) 0.0709(15) Uani 1 1 d . . .
H12A H 1.1805 0.1807 0.4296 0.106 Uiso 1 1 calc R . .
H12B H 1.1753 0.1564 0.5002 0.106 Uiso 1 1 calc R . .
H12C H 1.2889 0.1981 0.473 0.106 Uiso 1 1 calc R . .
C13 C 1.1487(4) 0.2801(2) 0.53942(17) 0.0446(9) Uani 1 1 d . . .
H13A H 1.099 0.3241 0.5446 0.067 Uiso 1 1 calc R . .
H13B H 1.2395 0.2848 0.5432 0.067 Uiso 1 1 calc R . .
H13C H 1.1254 0.2435 0.5703 0.067 Uiso 1 1 calc R . .
C14 C 1.1549(4) 0.3197(3) 0.43029(19) 0.0677(14) Uani 1 1 d . . .
H14A H 1.1035 0.3629 0.4363 0.102 Uiso 1 1 calc R . .
H14B H 1.1378 0.3084 0.3901 0.102 Uiso 1 1 calc R . .
H14C H 1.2452 0.3254 0.4343 0.102 Uiso 1 1 calc R . .
C15 C 0.7259(3) 0.24515(16) 0.60136(13) 0.0255(7) Uani 1 1 d . . .
H15 H 0.8118 0.2512 0.6171 0.031 Uiso 1 1 calc R . .
C16 C 0.6308(3) 0.29245(16) 0.63356(14) 0.0254(7) Uani 1 1 d . . .
C17 C 0.5378(3) 0.34307(17) 0.60506(14) 0.0294(8) Uani 1 1 d . . .
C18 C 0.4620(3) 0.38424(18) 0.63992(15) 0.0356(8) Uani 1 1 d . . .
H18 H 0.3997 0.4184 0.6203 0.043 Uiso 1 1 calc R . .
C19 C 0.4727(3) 0.37783(18) 0.70164(15) 0.0364(8) Uani 1 1 d . . .
C20 C 0.5643(3) 0.32840(18) 0.72895(15) 0.0359(8) Uani 1 1 d . . .
H20 H 0.5735 0.323 0.7714 0.043 Uiso 1 1 calc R . .
C21 C 0.6440(3) 0.28601(17) 0.69637(14) 0.0300(8) Uani 1 1 d . . .
C22 C 0.5074(3) 0.3547(2) 0.53837(15) 0.0417(9) Uani 1 1 d . . .
H22A H 0.574 0.3787 0.5169 0.062 Uiso 1 1 calc R . .
H22B H 0.4253 0.383 0.5311 0.062 Uiso 1 1 calc R . .
H22C H 0.5032 0.3098 0.524 0.062 Uiso 1 1 calc R . .
C23 C 0.3849(4) 0.4219(2) 0.73791(18) 0.0508(11) Uani 1 1 d . . .
H23A H 0.3266 0.454 0.7108 0.076 Uiso 0.5 1 calc PR . .
H23B H 0.4353 0.4486 0.7611 0.076 Uiso 0.5 1 calc PR . .
H23C H 0.336 0.3919 0.7653 0.076 Uiso 0.5 1 calc PR . .
H23D H 0.4054 0.409 0.7807 0.076 Uiso 0.5 1 calc PR . .
H23E H 0.2966 0.4144 0.7304 0.076 Uiso 0.5 1 calc PR . .
H23F H 0.3959 0.471 0.7262 0.076 Uiso 0.5 1 calc PR . .
C24 C 0.7428(3) 0.23478(19) 0.73087(15) 0.0404(9) Uani 1 1 d . . .
H24A H 0.7404 0.2413 0.7733 0.061 Uiso 1 1 calc R . .
H24B H 0.8272 0.2423 0.715 0.061 Uiso 1 1 calc R . .
H24C H 0.7251 0.1874 0.7268 0.061 Uiso 1 1 calc R . .
C25 C 0.7132(3) 0.16689(16) 0.61506(13) 0.0259(7) Uani 1 1 d . . .
C26 C 0.8264(3) 0.12124(17) 0.61932(13) 0.0279(7) Uani 1 1 d . . .
C27 C 0.8212(3) 0.05022(18) 0.62699(15) 0.0363(9) Uani 1 1 d . . .
H27 H 0.8986 0.0203 0.6299 0.044 Uiso 1 1 calc R . .
C28 C 0.7083(4) 0.02138(18) 0.63052(15) 0.0385(9) Uani 1 1 d . . .
C29 C 0.5975(3) 0.06609(18) 0.62716(15) 0.0377(9) Uani 1 1 d . . .
H29 H 0.5185 0.0471 0.6304 0.045 Uiso 1 1 calc R . .
C30 C 0.5970(3) 0.13780(17) 0.61923(15) 0.0319(8) Uani 1 1 d . . .
C31 C 0.9558(3) 0.14791(19) 0.61534(16) 0.0389(9) Uani 1 1 d . . .
H31A H 1.022 0.1088 0.6152 0.058 Uiso 1 1 calc R . .
H31B H 0.9691 0.1721 0.6499 0.058 Uiso 1 1 calc R . .
H31C H 0.9601 0.1801 0.5783 0.058 Uiso 1 1 calc R . .
C32 C 0.7062(4) -0.05651(19) 0.6378(2) 0.0566(12) Uani 1 1 d . . .
H32A H 0.6179 -0.0674 0.6393 0.085 Uiso 0.5 1 calc PR . .
H32B H 0.7507 -0.0774 0.6751 0.085 Uiso 0.5 1 calc PR . .
H32C H 0.7486 -0.0752 0.6037 0.085 Uiso 0.5 1 calc PR . .
H32D H 0.7936 -0.0792 0.6394 0.085 Uiso 0.5 1 calc PR . .
H32E H 0.6607 -0.0693 0.6037 0.085 Uiso 0.5 1 calc PR . .
H32F H 0.6629 -0.0715 0.675 0.085 Uiso 0.5 1 calc PR . .
C33 C 0.4688(3) 0.1807(2) 0.6131(2) 0.0519(11) Uani 1 1 d . . .
H33A H 0.4019 0.15 0.6113 0.078 Uiso 1 1 calc R . .
H33B H 0.4662 0.2138 0.5764 0.078 Uiso 1 1 calc R . .
H33C H 0.4552 0.2059 0.6478 0.078 Uiso 1 1 calc R . .
C34 C 0.7450(3) 0.27957(17) 0.32927(14) 0.0290(7) Uani 1 1 d . . .
H34 H 0.8272 0.2956 0.3143 0.035 Uiso 1 1 calc R . .
C35 C 0.6394(3) 0.32864(16) 0.29337(13) 0.0255(7) Uani 1 1 d . . .
C36 C 0.5439(3) 0.37173(17) 0.31843(14) 0.0288(7) Uani 1 1 d . . .
C37 C 0.4580(3) 0.41648(18) 0.28034(15) 0.0346(8) Uani 1 1 d . . .
H37 H 0.395 0.4458 0.2977 0.042 Uiso 1 1 calc R . .
C38 C 0.4603(3) 0.42012(18) 0.21882(15) 0.0340(8) Uani 1 1 d . . .
C39 C 0.5547(3) 0.37767(18) 0.19508(14) 0.0336(8) Uani 1 1 d . . .
H39 H 0.5583 0.3791 0.1528 0.04 Uiso 1 1 calc R . .
C40 C 0.6443(3) 0.33310(16) 0.23023(14) 0.0264(7) Uani 1 1 d . . .
C41 C 0.5229(3) 0.3737(2) 0.38474(15) 0.0407(9) Uani 1 1 d . . .
H41A H 0.5179 0.3265 0.4049 0.061 Uiso 1 1 calc R . .
H41B H 0.4434 0.4026 0.3905 0.061 Uiso 1 1 calc R . .
H41C H 0.5939 0.3933 0.4018 0.061 Uiso 1 1 calc R . .
C42 C 0.3645(4) 0.4688(2) 0.17955(17) 0.0490(10) Uani 1 1 d . . .
H42A H 0.306 0.4942 0.2048 0.074 Uiso 0.5 1 calc PR . .
H42B H 0.3164 0.4419 0.1555 0.074 Uiso 0.5 1 calc PR . .
H42C H 0.4089 0.5018 0.1529 0.074 Uiso 0.5 1 calc PR . .
H42D H 0.3815 0.4644 0.1373 0.074 Uiso 0.5 1 calc PR . .
H42E H 0.3711 0.5167 0.1866 0.074 Uiso 0.5 1 calc PR . .
H42F H 0.2786 0.4568 0.1893 0.074 Uiso 0.5 1 calc PR . .
C43 C 0.7463(3) 0.29272(19) 0.19842(14) 0.0354(8) Uani 1 1 d . . .
H43A H 0.7408 0.3091 0.1553 0.053 Uiso 1 1 calc R . .
H43B H 0.7345 0.2433 0.2053 0.053 Uiso 1 1 calc R . .
H43C H 0.83 0.2995 0.2139 0.053 Uiso 1 1 calc R . .
C44 C 0.7503(3) 0.20284(17) 0.31860(13) 0.0279(7) Uani 1 1 d . . .
C45 C 0.6424(3) 0.16715(18) 0.32308(14) 0.0324(8) Uani 1 1 d . . .
C46 C 0.6537(4) 0.09807(19) 0.31288(15) 0.0402(9) Uani 1 1 d . . .
H46 H 0.5795 0.0745 0.315 0.048 Uiso 1 1 calc R . .
C47 C 0.7679(4) 0.06220(19) 0.29975(15) 0.0423(9) Uani 1 1 d . . .
C48 C 0.8748(4) 0.09781(19) 0.29771(15) 0.0395(9) Uani 1 1 d . . .
H48 H 0.9548 0.0742 0.2895 0.047 Uiso 1 1 calc R . .
C49 C 0.8688(3) 0.16685(18) 0.30732(14) 0.0318(8) Uani 1 1 d . . .
C50 C 0.5145(3) 0.1995(2) 0.34135(18) 0.0473(10) Uani 1 1 d . . .
H50A H 0.5238 0.2186 0.379 0.071 Uiso 1 1 calc R . .
H50B H 0.4551 0.1641 0.3469 0.071 Uiso 1 1 calc R . .
H50C H 0.4816 0.2368 0.31 0.071 Uiso 1 1 calc R . .
C51 C 0.7763(5) -0.0140(2) 0.29184(19) 0.0622(12) Uani 1 1 d . . .
H51A H 0.864 -0.0304 0.2826 0.093 Uiso 0.5 1 calc PR . .
H51B H 0.7198 -0.0199 0.2589 0.093 Uiso 0.5 1 calc PR . .
H51C H 0.7506 -0.0409 0.3289 0.093 Uiso 0.5 1 calc PR . .
H51D H 0.6923 -0.0304 0.2976 0.093 Uiso 0.5 1 calc PR . .
H51E H 0.8365 -0.0409 0.3214 0.093 Uiso 0.5 1 calc PR . .
H51F H 0.8057 -0.02 0.2514 0.093 Uiso 0.5 1 calc PR . .
C52 C 0.9912(3) 0.2001(2) 0.30665(17) 0.0429(9) Uani 1 1 d . . .
H52A H 1.0629 0.1654 0.3014 0.064 Uiso 1 1 calc R . .
H52B H 1.0016 0.2183 0.3447 0.064 Uiso 1 1 calc R . .
H52C H 0.9885 0.2382 0.2735 0.064 Uiso 1 1 calc R . .
Ti1B Ti 0.68432(5) 0.74017(3) 0.01466(2) 0.02228(15) Uani 1 1 d . . .
O1B O 0.7803(2) 0.73482(11) 0.08617(9) 0.0279(5) Uani 1 1 d . . .
O2B O 0.7574(2) 0.72678(11) -0.05944(9) 0.0302(5) Uani 1 1 d . . .
N1B N 0.6864(2) 0.62365(13) 0.03279(11) 0.0252(6) Uani 1 1 d . . .
N2B N 0.7172(3) 0.85226(14) -0.00585(12) 0.0299(6) Uani 1 1 d . . .
N3B N 0.5218(2) 0.74987(13) 0.02013(11) 0.0276(6) Uani 1 1 d . . .
C1B C 0.6761(3) 0.59270(17) 0.08869(14) 0.0311(8) Uani 1 1 d . . .
H1B H 0.6771 0.6201 0.1205 0.037 Uiso 1 1 calc R . .
C2B C 0.6641(3) 0.52318(17) 0.10270(15) 0.0348(8) Uani 1 1 d . . .
H2B H 0.6558 0.5032 0.1432 0.042 Uiso 1 1 calc R . .
C3B C 0.6643(4) 0.48312(19) 0.05675(16) 0.0410(9) Uani 1 1 d . . .
H3B H 0.6574 0.4347 0.0651 0.049 Uiso 1 1 calc R . .
C4B C 0.6746(4) 0.51397(19) -0.00110(16) 0.0435(9) Uani 1 1 d . . .
H4B H 0.6744 0.4874 -0.0335 0.052 Uiso 1 1 calc R . .
C5B C 0.6851(3) 0.58420(18) -0.01159(15) 0.0349(8) Uani 1 1 d . . .
H5B H 0.6917 0.6055 -0.0518 0.042 Uiso 1 1 calc R . .
C6B C 0.8358(3) 0.86832(18) -0.00453(15) 0.0364(8) Uani 1 1 d . . .
H6B H 0.902 0.8322 0.0071 0.044 Uiso 1 1 calc R . .
C7B C 0.8675(4) 0.93566(19) -0.01948(17) 0.0449(10) Uani 1 1 d . . .
H7B H 0.9536 0.9452 -0.0179 0.054 Uiso 1 1 calc R . .
C8B C 0.7734(4) 0.9876(2) -0.03631(17) 0.0519(11) Uani 1 1 d . . .
H8B H 0.7926 1.0341 -0.0462 0.062 Uiso 1 1 calc R . .
C9B C 0.6504(4) 0.9719(2) -0.03878(19) 0.0544(11) Uani 1 1 d . . .
H9B H 0.5831 1.0072 -0.051 0.065 Uiso 1 1 calc R . .
C10B C 0.6260(4) 0.90356(19) -0.02311(18) 0.0472(10) Uani 1 1 d . . .
H10B H 0.5407 0.8929 -0.0248 0.057 Uiso 1 1 calc R . .
C11B C 0.3872(3) 0.74187(18) 0.02621(15) 0.0322(8) Uani 1 1 d . . .
C12B C 0.3098(4) 0.8116(2) 0.0138(2) 0.0743(15) Uani 1 1 d . . .
H12D H 0.3264 0.8331 -0.0269 0.111 Uiso 1 1 calc R . .
H12E H 0.3333 0.8415 0.0427 0.111 Uiso 1 1 calc R . .
H12F H 0.2192 0.8057 0.0175 0.111 Uiso 1 1 calc R . .
C13B C 0.3598(4) 0.7088(2) 0.08948(18) 0.0573(12) Uani 1 1 d . . .
H13D H 0.4101 0.6634 0.098 0.086 Uiso 1 1 calc R . .
H13E H 0.2692 0.7029 0.0927 0.086 Uiso 1 1 calc R . .
H13F H 0.3826 0.7389 0.1184 0.086 Uiso 1 1 calc R . .
C14B C 0.3512(4) 0.6931(3) -0.0173(2) 0.092(2) Uani 1 1 d . . .
H14D H 0.4031 0.6482 -0.0084 0.137 Uiso 1 1 calc R . .
H14E H 0.3665 0.7135 -0.0585 0.137 Uiso 1 1 calc R . .
H14F H 0.2611 0.6863 -0.0128 0.137 Uiso 1 1 calc R . .
C15B C 0.7833(3) 0.74883(17) 0.14569(14) 0.0277(7) Uani 1 1 d . . .
H15B H 0.6983 0.7396 0.1626 0.033 Uiso 1 1 calc R . .
C16B C 0.8822(3) 0.70129(16) 0.18665(13) 0.0267(7) Uani 1 1 d . . .
C17B C 0.9783(3) 0.65377(17) 0.16702(14) 0.0305(8) Uani 1 1 d . . .
C18B C 1.0607(3) 0.61368(18) 0.20930(16) 0.0374(8) Uani 1 1 d . . .
H18B H 1.1254 0.5822 0.1956 0.045 Uiso 1 1 calc R . .
C19B C 1.0536(3) 0.61715(19) 0.27013(16) 0.0385(9) Uani 1 1 d . . .
C20B C 0.9569(4) 0.66309(19) 0.28858(15) 0.0393(9) Uani 1 1 d . . .
H20B H 0.9484 0.6661 0.3302 0.047 Uiso 1 1 calc R . .
C21B C 0.8724(3) 0.70476(18) 0.24863(15) 0.0328(8) Uani 1 1 d . . .
C22B C 1.0000(3) 0.64200(19) 0.10282(15) 0.0385(9) Uani 1 1 d . . .
H22D H 1.0789 0.6113 0.1003 0.058 Uiso 1 1 calc R . .
H22E H 1.0068 0.6866 0.078 0.058 Uiso 1 1 calc R . .
H22F H 0.9285 0.6205 0.0884 0.058 Uiso 1 1 calc R . .
C23B C 1.1451(4) 0.5720(2) 0.31450(18) 0.0557(11) Uani 1 1 d . . .
H23G H 1.2058 0.5432 0.2929 0.084 Uiso 0.5 1 calc PR . .
H23H H 1.0975 0.5421 0.3426 0.084 Uiso 0.5 1 calc PR . .
H23I H 1.1912 0.6016 0.3368 0.084 Uiso 0.5 1 calc PR . .
H23J H 1.1239 0.5814 0.3553 0.084 Uiso 0.5 1 calc PR . .
H23K H 1.2322 0.5825 0.3056 0.084 Uiso 0.5 1 calc PR . .
H23L H 1.1385 0.523 0.3114 0.084 Uiso 0.5 1 calc PR . .
C24B C 0.7706(4) 0.7527(2) 0.27462(15) 0.0458(10) Uani 1 1 d . . .
H24D H 0.7732 0.7427 0.3185 0.069 Uiso 1 1 calc R . .
H24E H 0.6868 0.7454 0.2597 0.069 Uiso 1 1 calc R . .
H24F H 0.7862 0.8011 0.2625 0.069 Uiso 1 1 calc R . .
C25B C 0.7904(3) 0.82722(17) 0.14501(14) 0.0281(7) Uani 1 1 d . . .
C26B C 0.6751(3) 0.87065(18) 0.14484(15) 0.0354(8) Uani 1 1 d . . .
C27B C 0.6773(4) 0.94220(19) 0.13879(17) 0.0431(9) Uani 1 1 d . . .
H27B H 0.5987 0.9708 0.1383 0.052 Uiso 1 1 calc R . .
C28B C 0.7879(4) 0.97347(19) 0.13347(16) 0.0426(9) Uani 1 1 d . . .
C29B C 0.9005(4) 0.93027(18) 0.13469(15) 0.0390(9) Uani 1 1 d . . .
H29B H 0.9784 0.9505 0.1318 0.047 Uiso 1 1 calc R . .
C30B C 0.9044(3) 0.85792(17) 0.13998(14) 0.0312(8) Uani 1 1 d . . .
C31B C 0.5473(3) 0.8422(2) 0.1490(2) 0.0529(11) Uani 1 1 d . . .
H31D H 0.4792 0.8807 0.1443 0.079 Uiso 1 1 calc R . .
H31E H 0.5405 0.8143 0.1881 0.079 Uiso 1 1 calc R . .
H31F H 0.5396 0.8131 0.1172 0.079 Uiso 1 1 calc R . .
C32B C 0.7866(5) 1.0512(2) 0.1261(2) 0.0639(13) Uani 1 1 d . . .
H32G H 0.8741 1.0633 0.1227 0.096 Uiso 0.5 1 calc PR . .
H32H H 0.7467 1.0692 0.161 0.096 Uiso 0.5 1 calc PR . .
H32I H 0.7383 1.0716 0.0897 0.096 Uiso 0.5 1 calc PR . .
H32J H 0.6986 1.0727 0.1262 0.096 Uiso 0.5 1 calc PR . .
H32K H 0.826 1.0669 0.088 0.096 Uiso 0.5 1 calc PR . .
H32L H 0.8344 1.0645 0.1592 0.096 Uiso 0.5 1 calc PR . .
C33B C 1.0329(3) 0.8172(2) 0.13695(18) 0.0456(10) Uani 1 1 d . . .
H33D H 1.0535 0.7889 0.1757 0.068 Uiso 1 1 calc R . .
H33E H 1.0973 0.8493 0.1275 0.068 Uiso 1 1 calc R . .
H33F H 1.0314 0.7869 0.1056 0.068 Uiso 1 1 calc R . .
C34B C 0.7537(3) 0.73162(17) -0.12227(13) 0.0293(8) Uani 1 1 d . . .
H34B H 0.6685 0.7185 -0.1326 0.035 Uiso 1 1 calc R . .
C35B C 0.8513(3) 0.68007(17) -0.14849(14) 0.0267(7) Uani 1 1 d . . .
C36B C 0.9486(3) 0.63546(17) -0.11557(14) 0.0283(7) Uani 1 1 d . . .
C37B C 1.0244(3) 0.58779(17) -0.14508(15) 0.0320(8) Uani 1 1 d . . .
H37B H 1.0876 0.557 -0.1224 0.038 Uiso 1 1 calc R . .
C38B C 1.0125(3) 0.58299(17) -0.20550(15) 0.0323(8) Uani 1 1 d . . .
C39B C 0.9169(3) 0.62678(17) -0.23681(15) 0.0318(8) Uani 1 1 d . . .
H39B H 0.9059 0.6245 -0.2784 0.038 Uiso 1 1 calc R . .
C40B C 0.8363(3) 0.67412(17) -0.20986(14) 0.0287(7) Uani 1 1 d . . .
C41B C 0.9836(3) 0.6363(2) -0.05064(15) 0.0396(9) Uani 1 1 d . . .
H41D H 0.9914 0.6841 -0.0437 0.059 Uiso 1 1 calc R . .
H41E H 1.0649 0.6078 -0.0412 0.059 Uiso 1 1 calc R . .
H41F H 0.9173 0.6175 -0.0249 0.059 Uiso 1 1 calc R . .
C42B C 1.1037(4) 0.53477(19) -0.23604(17) 0.0432(9) Uani 1 1 d . . .
H42G H 1.164 0.5082 -0.2064 0.065 Uiso 0.5 1 calc PR . .
H42H H 1.1503 0.5619 -0.2667 0.065 Uiso 0.5 1 calc PR . .
H42I H 1.0562 0.5028 -0.2549 0.065 Uiso 0.5 1 calc PR . .
H42J H 1.083 0.5405 -0.279 0.065 Uiso 0.5 1 calc PR . .
H42K H 1.0967 0.4867 -0.2186 0.065 Uiso 0.5 1 calc PR . .
H42L H 1.1908 0.5458 -0.2304 0.065 Uiso 0.5 1 calc PR . .
C43B C 0.7338(3) 0.71722(19) -0.24904(15) 0.0384(9) Uani 1 1 d . . .
H43D H 0.7319 0.7001 -0.288 0.058 Uiso 1 1 calc R . .
H43E H 0.7516 0.7658 -0.2549 0.058 Uiso 1 1 calc R . .
H43F H 0.6512 0.7138 -0.2297 0.058 Uiso 1 1 calc R . .
C44B C 0.7535(3) 0.80847(17) -0.14893(14) 0.0306(8) Uani 1 1 d . . .
C45B C 0.8644(3) 0.84196(18) -0.15447(15) 0.0356(8) Uani 1 1 d . . .
C46B C 0.8547(4) 0.91219(19) -0.17679(16) 0.0460(10) Uani 1 1 d . . .
H46B H 0.9306 0.9342 -0.1813 0.055 Uiso 1 1 calc R . .
C47B C 0.7409(5) 0.9514(2) -0.19269(16) 0.0495(11) Uani 1 1 d . . .
C48B C 0.6321(4) 0.9168(2) -0.18711(16) 0.0486(11) Uani 1 1 d . . .
H48B H 0.5524 0.9422 -0.1989 0.058 Uiso 1 1 calc R . .
C49B C 0.6354(3) 0.84678(19) -0.16492(15) 0.0406(9) Uani 1 1 d . . .
C50B C 0.9930(3) 0.8058(2) -0.13494(19) 0.0480(10) Uani 1 1 d . . .
H50D H 0.9965 0.7955 -0.0911 0.072 Uiso 1 1 calc R . .
H50E H 1.0586 0.8358 -0.1485 0.072 Uiso 1 1 calc R . .
H50F H 1.0077 0.7623 -0.1525 0.072 Uiso 1 1 calc R . .
C51B C 0.7347(5) 1.0287(2) -0.21288(19) 0.0709(15) Uani 1 1 d . . .
H51G H 0.6463 1.0475 -0.2223 0.106 Uiso 0.5 1 calc PR . .
H51H H 0.7865 1.037 -0.2487 0.106 Uiso 0.5 1 calc PR . .
H51I H 0.7673 1.0515 -0.1808 0.106 Uiso 0.5 1 calc PR . .
H51J H 0.8204 1.0432 -0.2122 0.106 Uiso 0.5 1 calc PR . .
H51K H 0.6803 1.0537 -0.1858 0.106 Uiso 0.5 1 calc PR . .
H51L H 0.6994 1.0392 -0.2537 0.106 Uiso 0.5 1 calc PR . .
C52B C 0.5113(4) 0.8154(2) -0.15829(19) 0.0568(12) Uani 1 1 d . . .
H52D H 0.4411 0.8511 -0.1714 0.085 Uiso 1 1 calc R . .
H52E H 0.5 0.797 -0.1162 0.085 Uiso 1 1 calc R . .
H52F H 0.5121 0.7777 -0.183 0.085 Uiso 1 1 calc R . .

loop_
_atom_site_aniso_label
_atom_site_aniso_U_11
_atom_site_aniso_U_22
_atom_site_aniso_U_33
_atom_site_aniso_U_23
_atom_site_aniso_U_13
_atom_site_aniso_U_12
Ti 0.0215(3) 0.0222(3) 0.0200(3) -0.0028(2) 0.0015(2) -0.0006(2)
O1 0.0305(12) 0.0254(12) 0.0234(12) -0.0036(9) 0.0070(9) 0.0003(10)
O2 0.0356(13) 0.0289(12) 0.0217(12) -0.0009(9) -0.0042(9) -0.0011(10)
N1 0.0253(15) 0.0270(15) 0.0299(15) -0.0029(12) 0.0004(11) -0.0017(12)
N2 0.0328(16) 0.0294(15) 0.0230(14) -0.0045(12) -0.0002(11) -0.0010(13)
N3 0.0248(15) 0.0278(15) 0.0303(15) -0.0057(12) 0.0025(11) -0.0003(12)
C1 0.043(2) 0.034(2) 0.034(2) -0.0079(16) -0.0057(16) -0.0028(17)
C2 0.071(3) 0.033(2) 0.049(3) -0.0157(19) -0.012(2) -0.008(2)
C3 0.061(3) 0.022(2) 0.069(3) -0.010(2) -0.008(2) -0.0056(18)
C4 0.050(2) 0.031(2) 0.049(2) 0.0031(18) 0.0069(18) -0.0083(18)
C5 0.043(2) 0.032(2) 0.038(2) -0.0036(16) 0.0086(16) -0.0056(17)
C6 0.034(2) 0.032(2) 0.0337(19) -0.0043(15) -0.0024(15) -0.0043(16)
C7 0.055(3) 0.040(2) 0.039(2) -0.0035(18) -0.0007(18) -0.019(2)
C8 0.083(3) 0.029(2) 0.040(2) -0.0051(17) 0.005(2) -0.014(2)
C9 0.068(3) 0.027(2) 0.043(2) -0.0100(17) 0.003(2) 0.006(2)
C10 0.041(2) 0.032(2) 0.0314(19) -0.0054(15) 0.0039(15) 0.0032(17)
C11 0.0223(18) 0.041(2) 0.037(2) -0.0063(16) 0.0018(14) -0.0022(15)
C12 0.027(2) 0.079(3) 0.114(4) -0.053(3) -0.007(2) 0.009(2)
C13 0.037(2) 0.052(2) 0.049(2) -0.0133(19) -0.0028(17) -0.0162(18)
C14 0.040(2) 0.105(4) 0.056(3) 0.018(3) 0.002(2) -0.031(3)
C15 0.0234(17) 0.0304(18) 0.0213(16) -0.0011(14) 0.0038(13) 0.0000(14)
C16 0.0244(17) 0.0257(17) 0.0266(17) -0.0046(14) 0.0049(13) -0.0037(14)
C17 0.0308(19) 0.0310(19) 0.0263(17) -0.0042(14) 0.0049(14) -0.0018(15)
C18 0.031(2) 0.034(2) 0.039(2) -0.0016(16) 0.0088(15) 0.0064(16)
C19 0.044(2) 0.033(2) 0.035(2) -0.0121(16) 0.0154(16) -0.0058(17)
C20 0.046(2) 0.041(2) 0.0231(18) -0.0079(16) 0.0061(15) -0.0103(18)
C21 0.0325(19) 0.0325(19) 0.0253(18) -0.0027(15) 0.0030(14) -0.0065(15)
C22 0.032(2) 0.056(2) 0.032(2) -0.0036(17) -0.0007(15) 0.0168(18)
C23 0.063(3) 0.047(2) 0.046(2) -0.0211(19) 0.023(2) -0.001(2)
C24 0.045(2) 0.048(2) 0.0270(19) -0.0028(17) -0.0015(16) -0.0028(18)
C25 0.0288(18) 0.0267(17) 0.0209(16) -0.0013(13) 0.0039(13) 0.0004(14)
C26 0.0261(18) 0.0329(19) 0.0226(17) 0.0019(14) 0.0062(13) 0.0000(15)
C27 0.040(2) 0.031(2) 0.034(2) 0.0026(15) 0.0088(16) 0.0081(17)
C28 0.053(2) 0.031(2) 0.032(2) -0.0044(16) 0.0130(17) -0.0060(18)
C29 0.037(2) 0.040(2) 0.038(2) -0.0063(17) 0.0094(16) -0.0109(17)
C30 0.0275(19) 0.034(2) 0.0340(19) -0.0058(15) 0.0068(14) 0.0000(15)
C31 0.0265(19) 0.039(2) 0.046(2) 0.0054(17) 0.0017(16) 0.0052(16)
C32 0.076(3) 0.027(2) 0.067(3) -0.007(2) 0.015(2) -0.009(2)
C33 0.026(2) 0.052(3) 0.079(3) -0.013(2) 0.0016(19) -0.0060(18)
C34 0.0269(18) 0.0336(19) 0.0247(17) 0.0014(14) -0.0008(13) -0.0022(15)
C35 0.0238(17) 0.0285(18) 0.0239(17) 0.0009(14) -0.0015(13) -0.0073(14)
C36 0.0271(18) 0.0315(19) 0.0276(18) -0.0027(15) 0.0001(14) -0.0036(15)
C37 0.035(2) 0.0322(19) 0.035(2) -0.0028(16) -0.0004(15) 0.0026(16)
C38 0.036(2) 0.0325(19) 0.0314(19) 0.0046(15) -0.0043(15) -0.0049(16)
C39 0.041(2) 0.038(2) 0.0212(17) 0.0038(15) -0.0031(15) -0.0111(17)
C40 0.0258(17) 0.0265(17) 0.0272(18) -0.0013(14) 0.0016(13) -0.0069(14)
C41 0.037(2) 0.052(2) 0.0294(19) -0.0065(17) 0.0010(15) 0.0098(18)
C42 0.049(2) 0.048(2) 0.044(2) 0.0091(19) -0.0080(18) 0.004(2)
C43 0.037(2) 0.045(2) 0.0236(18) -0.0003(16) 0.0016(14) -0.0084(17)
C44 0.0312(19) 0.0323(19) 0.0184(16) 0.0010(14) -0.0024(13) -0.0006(15)
C45 0.035(2) 0.034(2) 0.0262(18) 0.0037(15) -0.0060(14) -0.0057(16)
C46 0.049(2) 0.038(2) 0.034(2) 0.0007(16) -0.0098(17) -0.0127(18)
C47 0.070(3) 0.031(2) 0.0251(19) -0.0028(15) -0.0056(18) -0.004(2)
C48 0.050(2) 0.040(2) 0.0255(19) -0.0045(16) 0.0020(16) 0.0092(19)
C49 0.036(2) 0.036(2) 0.0217(17) -0.0016(15) 0.0012(14) 0.0004(16)
C50 0.032(2) 0.044(2) 0.062(3) 0.0116(19) -0.0006(18) -0.0077(18)
C51 0.099(4) 0.038(2) 0.050(3) -0.012(2) -0.005(2) -0.001(2)
C52 0.0265(19) 0.051(2) 0.050(2) -0.0052(19) 0.0034(16) 0.0004(17)
Ti1B 0.0217(3) 0.0236(3) 0.0214(3) -0.0040(2) 0.0014(2) -0.0006(2)
O1B 0.0303(12) 0.0275(12) 0.0271(12) -0.0090(10) -0.0043(9) -0.0014(10)
O2B 0.0350(13) 0.0302(13) 0.0243(12) -0.0033(10) 0.0076(9) 0.0012(10)
N1B 0.0263(15) 0.0285(15) 0.0207(14) -0.0029(12) 0.0022(11) -0.0038(12)
N2B 0.0331(17) 0.0282(15) 0.0283(15) -0.0045(12) 0.0021(12) -0.0018(13)
N3B 0.0233(14) 0.0280(15) 0.0320(15) -0.0068(12) 0.0023(11) -0.0020(12)
C1B 0.036(2) 0.0311(19) 0.0269(19) -0.0066(15) 0.0052(14) -0.0029(15)
C2B 0.044(2) 0.033(2) 0.0271(18) 0.0003(15) 0.0018(15) -0.0056(16)
C3B 0.054(2) 0.029(2) 0.042(2) -0.0053(17) 0.0019(18) -0.0105(17)
C4B 0.065(3) 0.036(2) 0.032(2) -0.0110(17) 0.0015(18) -0.0116(19)
C5B 0.047(2) 0.033(2) 0.0258(18) -0.0065(15) -0.0037(15) -0.0055(17)
C6B 0.038(2) 0.036(2) 0.036(2) -0.0071(16) 0.0027(16) -0.0063(17)
C7B 0.054(3) 0.040(2) 0.045(2) -0.0088(18) 0.0072(18) -0.019(2)
C8B 0.082(3) 0.033(2) 0.043(2) -0.0026(18) 0.005(2) -0.017(2)
C9B 0.065(3) 0.031(2) 0.062(3) 0.0043(19) -0.003(2) 0.006(2)
C10B 0.043(2) 0.035(2) 0.061(3) -0.0019(19) -0.0037(19) 0.0041(18)
C11B 0.0230(18) 0.041(2) 0.0343(19) -0.0084(16) 0.0017(14) -0.0046(15)
C12B 0.028(2) 0.071(3) 0.110(4) 0.023(3) 0.009(2) 0.012(2)
C13B 0.035(2) 0.076(3) 0.059(3) 0.011(2) 0.0042(19) -0.020(2)
C14B 0.050(3) 0.153(6) 0.099(4) -0.089(4) 0.017(3) -0.047(3)
C15B 0.0221(17) 0.0328(19) 0.0290(18) -0.0077(14) 0.0009(13) -0.0023(14)
C16B 0.0277(18) 0.0299(18) 0.0236(17) -0.0050(14) -0.0006(13) -0.0066(15)
C17B 0.0328(19) 0.0272(18) 0.0313(18) -0.0033(15) -0.0030(15) -0.0031(15)
C18B 0.038(2) 0.033(2) 0.040(2) -0.0058(16) -0.0059(16) 0.0012(16)
C19B 0.041(2) 0.037(2) 0.036(2) 0.0027(16) -0.0116(16) -0.0071(17)
C20B 0.051(2) 0.041(2) 0.0266(19) -0.0019(16) -0.0043(16) -0.0155(19)
C21B 0.034(2) 0.035(2) 0.0309(19) -0.0063(15) 0.0008(15) -0.0078(16)
C22B 0.033(2) 0.045(2) 0.037(2) -0.0141(17) -0.0029(15) 0.0092(17)
C23B 0.063(3) 0.054(3) 0.047(2) 0.005(2) -0.024(2) -0.004(2)
C24B 0.052(2) 0.060(3) 0.0256(19) -0.0124(18) 0.0070(17) -0.003(2)
C25B 0.0296(19) 0.0304(18) 0.0256(17) -0.0099(14) -0.0046(13) -0.0010(15)
C26B 0.032(2) 0.039(2) 0.037(2) -0.0185(16) -0.0094(15) 0.0035(16)
C27B 0.042(2) 0.038(2) 0.049(2) -0.0189(18) -0.0151(18) 0.0103(18)
C28B 0.064(3) 0.033(2) 0.032(2) -0.0101(16) -0.0134(18) -0.004(2)
C29B 0.047(2) 0.037(2) 0.034(2) -0.0069(16) -0.0020(16) -0.0103(18)
C30B 0.0329(19) 0.035(2) 0.0261(18) -0.0045(15) -0.0026(14) -0.0037(16)
C31B 0.027(2) 0.058(3) 0.079(3) -0.037(2) -0.0076(19) 0.0050(19)
C32B 0.085(3) 0.035(2) 0.071(3) -0.010(2) -0.012(3) 0.002(2)
C33B 0.028(2) 0.049(2) 0.060(3) -0.004(2) 0.0033(17) -0.0083(18)
C34B 0.0261(18) 0.037(2) 0.0233(17) -0.0023(15) 0.0034(13) 0.0009(15)
C35B 0.0217(17) 0.0315(18) 0.0267(17) -0.0020(14) 0.0065(13) -0.0040(14)
C36B 0.0266(18) 0.0325(19) 0.0253(17) -0.0026(14) 0.0045(14) -0.0019(15)
C37B 0.0276(19) 0.0301(19) 0.037(2) -0.0017(15) 0.0024(15) 0.0003(15)
C38B 0.036(2) 0.0290(19) 0.0335(19) -0.0079(15) 0.0109(15) -0.0055(16)
C39B 0.036(2) 0.036(2) 0.0251(17) -0.0078(15) 0.0053(15) -0.0075(16)
C40B 0.0252(18) 0.0337(19) 0.0265(18) 0.0005(15) 0.0044(13) -0.0061(15)
C41B 0.030(2) 0.053(2) 0.033(2) -0.0082(17) -0.0059(15) 0.0112(17)
C42B 0.049(2) 0.039(2) 0.044(2) -0.0160(18) 0.0112(18) -0.0003(18)
C43B 0.037(2) 0.047(2) 0.0295(19) 0.0001(16) -0.0005(15) -0.0043(17)
C44B 0.033(2) 0.0360(19) 0.0213(17) -0.0039(14) 0.0053(14) 0.0042(16)
C45B 0.047(2) 0.033(2) 0.0276(19) -0.0107(15) 0.0070(16) 0.0022(17)
C46B 0.069(3) 0.039(2) 0.033(2) -0.0129(17) 0.0137(19) -0.008(2)
C47B 0.086(3) 0.033(2) 0.025(2) -0.0006(16) 0.009(2) 0.011(2)
C48B 0.064(3) 0.043(2) 0.031(2) 0.0008(17) 0.0054(18) 0.021(2)
C49B 0.040(2) 0.046(2) 0.0309(19) -0.0003(17) 0.0054(16) 0.0129(18)
C50B 0.035(2) 0.048(2) 0.065(3) -0.020(2) 0.0027(19) -0.0067(18)
C51B 0.127(4) 0.036(2) 0.043(3) 0.002(2) 0.013(3) 0.007(3)
C52B 0.036(2) 0.065(3) 0.063(3) 0.001(2) 0.006(2) 0.015(2)

loop_
_atom_type_symbol
_atom_type_description
_atom_type_scat_dispersion_real
_atom_type_scat_dispersion_imag
_atom_type_scat_source
C C 0.0033 0.0016 'International Tables Vol C Tables 4.2.6.8 and 6.1.1.4'
H H 0 0 'International Tables Vol C Tables 4.2.6.8 and 6.1.1.4'
N N 0.0061 0.0033 'International Tables Vol C Tables 4.2.6.8 and 6.1.1.4'
O O 0.0106 0.006 'International Tables Vol C Tables 4.2.6.8 and 6.1.1.4'
Ti Ti 0.2776 0.4457 'International Tables Vol C Tables 4.2.6.8 and 6.1.1.4'

loop_
_geom_angle_atom_site_label_1
_geom_angle_atom_site_label_2
_geom_angle_atom_site_label_3
_geom_angle
_geom_angle_site_symmetry_1
_geom_angle_site_symmetry_3
_geom_angle_publ_flag
N3 Ti O2 118.29(11) . . ?
N3 Ti O1 118.21(11) . . ?
O2 Ti O1 123.24(10) . . ?
N3 Ti N2 99.08(11) . . ?
O2 Ti N2 88.33(9) . . ?
O1 Ti N2 88.10(9) . . ?
N3 Ti N1 90.58(11) . . ?
O2 Ti N1 86.56(9) . . ?
O1 Ti N1 87.84(9) . . ?
N2 Ti N1 170.32(10) . . ?
C15 O1 Ti 149.44(19) . . ?
C34 O2 Ti 151.8(2) . . ?
C1 N1 C5 117.4(3) . . ?
C1 N1 Ti 122.6(2) . . ?
C5 N1 Ti 119.8(2) . . ?
C6 N2 C10 117.5(3) . . ?
C6 N2 Ti 118.7(2) . . ?
C10 N2 Ti 123.7(2) . . ?
C11 N3 Ti 167.8(2) . . ?
N1 C1 C2 122.9(3) . . ?
C3 C2 C1 119.1(4) . . ?
C2 C3 C4 119.0(4) . . ?
C3 C4 C5 118.6(4) . . ?
N1 C5 C4 123.0(3) . . ?
N2 C6 C7 123.3(3) . . ?
C6 C7 C8 118.9(4) . . ?
C7 C8 C9 118.8(4) . . ?
C8 C9 C10 119.1(4) . . ?
N2 C10 C9 122.4(4) . . ?
N3 C11 C12 109.9(3) . . ?
N3 C11 C14 108.9(3) . . ?
C12 C11 C14 111.1(4) . . ?
N3 C11 C13 109.5(3) . . ?
C12 C11 C13 109.4(3) . . ?
C14 C11 C13 108.2(3) . . ?
O1 C15 C16 114.7(2) . . ?
O1 C15 C25 109.2(2) . . ?
C16 C15 C25 115.3(2) . . ?
C17 C16 C21 118.5(3) . . ?
C17 C16 C15 125.3(3) . . ?
C21 C16 C15 116.2(3) . . ?
C18 C17 C16 118.9(3) . . ?
C18 C17 C22 115.8(3) . . ?
C16 C17 C22 125.2(3) . . ?
C19 C18 C17 123.2(3) . . ?
C20 C19 C18 117.3(3) . . ?
C20 C19 C23 121.3(3) . . ?
C18 C19 C23 121.4(3) . . ?
C19 C20 C21 122.1(3) . . ?
C20 C21 C16 120.0(3) . . ?
C20 C21 C24 117.5(3) . . ?
C16 C21 C24 122.6(3) . . ?
C30 C25 C26 117.9(3) . . ?
C30 C25 C15 124.7(3) . . ?
C26 C25 C15 117.2(3) . . ?
C27 C26 C25 120.1(3) . . ?
C27 C26 C31 118.3(3) . . ?
C25 C26 C31 121.6(3) . . ?
C28 C27 C26 122.4(3) . . ?
C27 C28 C29 117.5(3) . . ?
C27 C28 C32 120.9(3) . . ?
C29 C28 C32 121.5(4) . . ?
C28 C29 C30 122.6(3) . . ?
C29 C30 C25 119.5(3) . . ?
C29 C30 C33 117.1(3) . . ?
C25 C30 C33 123.4(3) . . ?
O2 C34 C35 114.6(3) . . ?
O2 C34 C44 109.2(2) . . ?
C35 C34 C44 114.5(3) . . ?
C36 C35 C40 118.0(3) . . ?
C36 C35 C34 125.2(3) . . ?
C40 C35 C34 116.7(3) . . ?
C37 C36 C35 119.2(3) . . ?
C37 C36 C41 115.2(3) . . ?
C35 C36 C41 125.6(3) . . ?
C38 C37 C36 123.2(3) . . ?
C37 C38 C39 116.8(3) . . ?
C37 C38 C42 121.2(3) . . ?
C39 C38 C42 122.0(3) . . ?
C38 C39 C40 123.0(3) . . ?
C39 C40 C35 119.8(3) . . ?
C39 C40 C43 117.5(3) . . ?
C35 C40 C43 122.7(3) . . ?
C45 C44 C49 119.1(3) . . ?
C45 C44 C34 121.9(3) . . ?
C49 C44 C34 118.9(3) . . ?
C46 C45 C44 119.0(3) . . ?
C46 C45 C50 118.3(3) . . ?
C44 C45 C50 122.6(3) . . ?
C47 C46 C45 123.0(4) . . ?
C46 C47 C48 117.1(3) . . ?
C46 C47 C51 121.0(4) . . ?
C48 C47 C51 121.8(4) . . ?
C47 C48 C49 122.3(3) . . ?
C48 C49 C44 119.4(3) . . ?
C48 C49 C52 118.2(3) . . ?
C44 C49 C52 122.4(3) . . ?
N3B Ti1B O2B 119.08(11) . . ?
N3B Ti1B O1B 117.39(11) . . ?
O2B Ti1B O1B 123.25(10) . . ?
N3B Ti1B N2B 99.17(11) . . ?
O2B Ti1B N2B 87.71(9) . . ?
O1B Ti1B N2B 88.75(9) . . ?
N3B Ti1B N1B 90.37(11) . . ?
O2B Ti1B N1B 86.85(9) . . ?
O1B Ti1B N1B 87.64(9) . . ?
N2B Ti1B N1B 170.42(10) . . ?
C15B O1B Ti1B 147.27(19) . . ?
C34B O2B Ti1B 152.6(2) . . ?
C1B N1B C5B 117.6(3) . . ?
C1B N1B Ti1B 120.0(2) . . ?
C5B N1B Ti1B 122.1(2) . . ?
C6B N2B C10B 117.5(3) . . ?
C6B N2B Ti1B 118.2(2) . . ?
C10B N2B Ti1B 124.1(2) . . ?
C11B N3B Ti1B 167.7(2) . . ?
N1B C1B C2B 123.3(3) . . ?
C1B C2B C3B 118.5(3) . . ?
C4B C3B C2B 119.1(3) . . ?
C3B C4B C5B 119.0(3) . . ?
N1B C5B C4B 122.5(3) . . ?
N2B C6B C7B 123.0(3) . . ?
C8B C7B C6B 118.9(4) . . ?
C7B C8B C9B 119.1(4) . . ?
C8B C9B C10B 118.8(4) . . ?
N2B C10B C9B 122.8(4) . . ?
N3B C11B C12B 110.0(3) . . ?
N3B C11B C13B 110.3(3) . . ?
C12B C11B C13B 109.0(3) . . ?
N3B C11B C14B 108.7(3) . . ?
C12B C11B C14B 111.1(4) . . ?
C13B C11B C14B 107.7(4) . . ?
O1B C15B C25B 108.4(2) . . ?
O1B C15B C16B 114.9(2) . . ?
C25B C15B C16B 115.0(3) . . ?
C21B C16B C17B 118.3(3) . . ?
C21B C16B C15B 116.5(3) . . ?
C17B C16B C15B 125.2(3) . . ?
C18B C17B C16B 118.9(3) . . ?
C18B C17B C22B 115.9(3) . . ?
C16B C17B C22B 125.2(3) . . ?
C19B C18B C17B 123.6(3) . . ?
C18B C19B C20B 116.6(3) . . ?
C18B C19B C23B 121.7(4) . . ?
C20B C19B C23B 121.8(3) . . ?
C21B C20B C19B 122.6(3) . . ?
C20B C21B C16B 120.1(3) . . ?
C20B C21B C24B 117.4(3) . . ?
C16B C21B C24B 122.5(3) . . ?
C30B C25B C26B 118.5(3) . . ?
C30B C25B C15B 123.5(3) . . ?
C26B C25B C15B 117.8(3) . . ?
C27B C26B C25B 119.5(3) . . ?
C27B C26B C31B 118.3(3) . . ?
C25B C26B C31B 122.2(3) . . ?
C28B C27B C26B 123.0(3) . . ?
C27B C28B C29B 117.0(3) . . ?
C27B C28B C32B 121.6(4) . . ?
C29B C28B C32B 121.4(4) . . ?
C28B C29B C30B 122.6(4) . . ?
C29B C30B C25B 119.4(3) . . ?
C29B C30B C33B 117.2(3) . . ?
C25B C30B C33B 123.3(3) . . ?
O2B C34B C35B 114.5(3) . . ?
O2B C34B C44B 108.7(3) . . ?
C35B C34B C44B 115.8(3) . . ?
C40B C35B C36B 117.9(3) . . ?
C40B C35B C34B 116.4(3) . . ?
C36B C35B C34B 125.5(3) . . ?
C37B C36B C35B 118.8(3) . . ?
C37B C36B C41B 115.4(3) . . ?
C35B C36B C41B 125.8(3) . . ?
C38B C37B C36B 123.6(3) . . ?
C39B C38B C37B 116.8(3) . . ?
C39B C38B C42B 121.8(3) . . ?
C37B C38B C42B 121.3(3) . . ?
C38B C39B C40B 122.5(3) . . ?
C39B C40B C35B 120.4(3) . . ?
C39B C40B C43B 116.8(3) . . ?
C35B C40B C43B 122.8(3) . . ?
C45B C44B C49B 119.4(3) . . ?
C45B C44B C34B 122.7(3) . . ?
C49B C44B C34B 117.8(3) . . ?
C46B C45B C44B 118.9(3) . . ?
C46B C45B C50B 118.5(4) . . ?
C44B C45B C50B 122.6(3) . . ?
C47B C46B C45B 123.3(4) . . ?
C46B C47B C48B 116.7(4) . . ?
C46B C47B C51B 121.2(4) . . ?
C48B C47B C51B 122.1(4) . . ?
C49B C48B C47B 122.7(4) . . ?
C48B C49B C44B 118.9(4) . . ?
C48B C49B C52B 118.3(3) . . ?
C44B C49B C52B 122.8(3) . . ?

loop_
_geom_bond_atom_site_label_1
_geom_bond_atom_site_label_2
_geom_bond_distance
_geom_bond_site_symmetry_2
_geom_bond_publ_flag
Ti N3 1.715(3) . ?
Ti O2 1.872(2) . ?
Ti O1 1.887(2) . ?
Ti N2 2.247(3) . ?
Ti N1 2.271(3) . ?
O1 C15 1.403(3) . ?
O2 C34 1.402(4) . ?
N1 C1 1.332(4) . ?
N1 C5 1.335(4) . ?
N2 C6 1.336(4) . ?
N2 C10 1.336(4) . ?
N3 C11 1.458(4) . ?
C1 C2 1.377(5) . ?
C2 C3 1.364(6) . ?
C3 C4 1.372(5) . ?
C4 C5 1.379(5) . ?
C6 C7 1.371(5) . ?
C7 C8 1.372(5) . ?
C8 C9 1.373(6) . ?
C9 C10 1.385(5) . ?
C11 C12 1.514(5) . ?
C11 C14 1.528(5) . ?
C11 C13 1.532(5) . ?
C15 C16 1.539(4) . ?
C15 C25 1.540(4) . ?
C16 C17 1.408(4) . ?
C16 C21 1.408(4) . ?
C17 C18 1.391(4) . ?
C17 C22 1.517(5) . ?
C18 C19 1.382(5) . ?
C19 C20 1.376(5) . ?
C19 C23 1.512(5) . ?
C20 C21 1.395(5) . ?
C21 C24 1.506(5) . ?
C25 C30 1.407(5) . ?
C25 C26 1.410(4) . ?
C26 C27 1.383(5) . ?
C26 C31 1.515(5) . ?
C27 C28 1.372(5) . ?
C28 C29 1.381(5) . ?
C28 C32 1.512(5) . ?
C29 C30 1.389(5) . ?
C30 C33 1.512(5) . ?
C34 C35 1.544(4) . ?
C34 C44 1.545(5) . ?
C35 C36 1.411(4) . ?
C35 C40 1.413(4) . ?
C36 C37 1.399(4) . ?
C36 C41 1.514(4) . ?
C37 C38 1.377(5) . ?
C38 C39 1.382(5) . ?
C38 C42 1.512(5) . ?
C39 C40 1.387(4) . ?
C40 C43 1.505(4) . ?
C44 C45 1.397(5) . ?
C44 C49 1.411(5) . ?
C45 C46 1.392(5) . ?
C45 C50 1.512(5) . ?
C46 C47 1.382(5) . ?
C47 C48 1.388(5) . ?
C47 C51 1.517(5) . ?
C48 C49 1.390(5) . ?
C49 C52 1.509(5) . ?
Ti1B N3B 1.716(3) . ?
Ti1B O2B 1.875(2) . ?
Ti1B O1B 1.889(2) . ?
Ti1B N2B 2.243(3) . ?
Ti1B N1B 2.258(3) . ?
O1B C15B 1.404(4) . ?
O2B C34B 1.405(4) . ?
N1B C1B 1.331(4) . ?
N1B C5B 1.341(4) . ?
N2B C6B 1.327(4) . ?
N2B C10B 1.333(4) . ?
N3B C11B 1.453(4) . ?
C1B C2B 1.373(5) . ?
C2B C3B 1.377(5) . ?
C3B C4B 1.370(5) . ?
C4B C5B 1.379(5) . ?
C6B C7B 1.392(5) . ?
C7B C8B 1.358(6) . ?
C8B C9B 1.372(6) . ?
C9B C10B 1.387(5) . ?
C11B C12B 1.506(5) . ?
C11B C13B 1.524(5) . ?
C11B C14B 1.529(5) . ?
C15B C25B 1.541(4) . ?
C15B C16B 1.541(4) . ?
C16B C21B 1.409(4) . ?
C16B C17B 1.413(4) . ?
C17B C18B 1.391(5) . ?
C17B C22B 1.507(5) . ?
C18B C19B 1.381(5) . ?
C19B C20B 1.388(5) . ?
C19B C23B 1.515(5) . ?
C20B C21B 1.386(5) . ?
C21B C24B 1.519(5) . ?
C25B C30B 1.401(5) . ?
C25B C26B 1.409(5) . ?
C26B C27B 1.390(5) . ?
C26B C31B 1.515(5) . ?
C27B C28B 1.376(5) . ?
C28B C29B 1.382(5) . ?
C28B C32B 1.504(5) . ?
C29B C30B 1.400(5) . ?
C30B C33B 1.506(5) . ?
C34B C35B 1.537(4) . ?
C34B C44B 1.542(5) . ?
C35B C40B 1.412(4) . ?
C35B C36B 1.416(4) . ?
C36B C37B 1.399(4) . ?
C36B C41B 1.510(4) . ?
C37B C38B 1.382(5) . ?
C38B C39B 1.381(5) . ?
C38B C42B 1.505(5) . ?
C39B C40B 1.389(5) . ?
C40B C43B 1.507(5) . ?
C44B C45B 1.401(5) . ?
C44B C49B 1.407(5) . ?
C45B C46B 1.391(5) . ?
C45B C50B 1.502(5) . ?
C46B C47B 1.377(6) . ?
C47B C48B 1.393(6) . ?
C47B C51B 1.513(5) . ?
C48B C49B 1.391(5) . ?
C49B C52B 1.506(5) . ?
